data_7715423
loop_
_publ_author_name
'Li, Yue'
'Fang, Jiaxin'
'Singh, Kuldip'
'Ortu, Fabrizio'
'Suntharalingam, Kogularamanan'

_publ_section_title
;
 An immunogenic anti-cancer stem cell bi-nuclear copper(II)-flufenamic
 acid complex.
;
_journal_issue 14
_journal_name_full 'Dalton transactions (Cambridge, England : 2003)'
_journal_page_first 6410
_journal_page_last 6415
_journal_paper_doi 10.1039/d4dt00384e
_journal_volume 53
_journal_year 2024
_chemical_formula_moiety 'C40 H26 Cu F6 N4 O4'
_chemical_formula_sum 'C40 H26 Cu F6 N4 O4'
_chemical_formula_weight 804.19
_space_group_crystal_system monoclinic
_space_group_IT_number 15
_space_group_name_Hall '-C 2yc'
_space_group_name_H-M_alt 'C 1 2/c 1'
_atom_sites_solution_hydrogens mixed
_atom_sites_solution_primary dual
_atom_sites_solution_secondary difmap
_audit_creation_date 2024-01-09
_audit_creation_method
;
Olex2 1.5
(compiled 2023.08.24 svn.re1ec1418 for OlexSys, GUI svn.r6817)
;
_audit_update_record
;
2024-01-09 deposited with the CCDC.	2024-03-06 downloaded from the CCDC.
;
_cell_angle_alpha 90
_cell_angle_beta 93.9570(10)
_cell_angle_gamma 90
_cell_formula_units_Z 4
_cell_length_a 12.2780(4)
_cell_length_b 10.4444(3)
_cell_length_c 26.2613(8)
_cell_measurement_reflns_used 9880
_cell_measurement_temperature 150.0
_cell_measurement_theta_max 72.164
_cell_measurement_theta_min 3.374
_cell_volume 3359.63(18)
_computing_cell_refinement 'SAINT V8.40B (Bruker, 2016)'
_computing_data_collection 'SAINT V8.40B (Bruker, 2016)'
_computing_data_reduction 'SAINT V8.40B (Bruker, 2016)'
_computing_molecular_graphics 'Olex2 1.5 (Dolomanov et al., 2009)'
_computing_publication_material 'Olex2 1.5 (Dolomanov et al., 2009)'
_computing_structure_refinement 'SHELXL 2018/3 (Sheldrick, 2015)'
_computing_structure_solution 'SHELXT 2018/2 (Sheldrick, 2018)'
_diffrn_ambient_temperature 150.00
_diffrn_measured_fraction_theta_full 0.993
_diffrn_measured_fraction_theta_max 0.993
_diffrn_measurement_device_type 'Bruker D8 Quest Photon III'
_diffrn_measurement_method '\f and \w scans'
_diffrn_radiation_type CuK\a
_diffrn_radiation_wavelength 1.54178
_diffrn_reflns_av_R_equivalents 0.0220
_diffrn_reflns_av_unetI/netI 0.0189
_diffrn_reflns_Laue_measured_fraction_full 0.993
_diffrn_reflns_Laue_measured_fraction_max 0.993
_diffrn_reflns_limit_h_max 15
_diffrn_reflns_limit_h_min -15
_diffrn_reflns_limit_k_max 12
_diffrn_reflns_limit_k_min -12
_diffrn_reflns_limit_l_max 32
_diffrn_reflns_limit_l_min -28
_diffrn_reflns_number 19056
_diffrn_reflns_point_group_measured_fraction_full 0.993
_diffrn_reflns_point_group_measured_fraction_max 0.993
_diffrn_reflns_theta_full 67.679
_diffrn_reflns_theta_max 72.157
_diffrn_reflns_theta_min 3.374
_exptl_absorpt_coefficient_mu 1.664
_exptl_absorpt_correction_T_max 0.7536
_exptl_absorpt_correction_T_min 0.5951
_exptl_absorpt_correction_type multi-scan
_exptl_absorpt_process_details
;
SADABS-2016/2 (Bruker,2016/2) was used for absorption correction.
wR2(int) was 0.1366 before and 0.0335 after correction.
The Ratio of minimum to maximum transmission is 0.7897.
The \l/2 correction factor is Not present.
;
_exptl_crystal_colour green
_exptl_crystal_colour_primary green
_exptl_crystal_density_diffrn 1.590
_exptl_crystal_description block
_exptl_crystal_F_000 1636
_exptl_crystal_size_max 0.278
_exptl_crystal_size_mid 0.263
_exptl_crystal_size_min 0.102
_refine_diff_density_max 0.352
_refine_diff_density_min -0.370
_refine_diff_density_rms 0.049
_refine_ls_extinction_method none
_refine_ls_goodness_of_fit_ref 1.082
_refine_ls_hydrogen_treatment constr
_refine_ls_matrix_type full
_refine_ls_number_parameters 249
_refine_ls_number_reflns 3275
_refine_ls_number_restraints 0
_refine_ls_restrained_S_all 1.082
_refine_ls_R_factor_all 0.0305
_refine_ls_R_factor_gt 0.0304
_refine_ls_shift/su_max 0.001
_refine_ls_shift/su_mean 0.000
_refine_ls_structure_factor_coef Fsqd
_refine_ls_weighting_details 'w=1/[\s^2^(Fo^2^)+(0.0261P)^2^+4.9352P] where P=(Fo^2^+2Fc^2^)/3'
_refine_ls_weighting_scheme calc
_refine_ls_wR_factor_gt 0.0755
_refine_ls_wR_factor_ref 0.0756
_reflns_Friedel_coverage 0.000
_reflns_number_gt 3253
_reflns_number_total 3275
_reflns_threshold_expression 'I > 2\s(I)'
_cod_data_source_file d4dt00384e2.cif
_cod_data_source_block YL1
_cod_depositor_comments 'Adding full bibliography for 7715423--7715424.cif.'
_cod_original_cell_volume 3359.62(18)
_cod_database_code 7715423
_shelx_shelxl_version_number 2018/3
_shelx_space_group_comment
;
The symmetry employed for this shelxl refinement is uniquely defined
by the following loop, which should always be used as a source of
symmetry information in preference to the above space-group names.
They are only intended as comments.
;
_shelx_estimated_absorpt_t_max 0.849
_shelx_estimated_absorpt_t_min 0.655
_olex2_refinement_description
;
1. Fixed Uiso
 At 1.2 times of:
  All C(H) groups, All N(H) groups
2.a Riding coordinates:
 N1(H1)
2.b Aromatic/amide H refined with riding coordinates:
 C2(H2), C3(H3), C4(H4), C6(H6), C9(H9), C10(H10), C11(H11), C12(H12),
 C17(H17), C18(H18), C19(H19), C20(H20)
;
_olex2_submission_special_instructions 'No special instructions were received'

loop_
_space_group_symop_operation_xyz
'x, y, z'
'-x, y, -z+1/2'
'x+1/2, y+1/2, z'
'-x+1/2, y+1/2, -z+1/2'
'-x, -y, -z'
'x, -y, z-1/2'
'-x+1/2, -y+1/2, -z'
'x+1/2, -y+1/2, z-1/2'

loop_
_atom_site_label
_atom_site_type_symbol
_atom_site_fract_x
_atom_site_fract_y
_atom_site_fract_z
_atom_site_U_iso_or_equiv
_atom_site_adp_type
_atom_site_occupancy
_atom_site_site_symmetry_order
_atom_site_calc_flag
_atom_site_refinement_flags_posn
_atom_site_refinement_flags_adp
_atom_site_refinement_flags_occupancy
_atom_site_disorder_assembly
_atom_site_disorder_group
Cu1 Cu 0.500000 0.40336(3) 0.750000 0.01939(10) Uani 1 2 d S T P . .
F1 F 0.97395(8) 0.00912(13) 0.55173(5) 0.0493(3) Uani 1 1 d . . . . .
F2 F 0.92216(8) 0.15454(13) 0.60209(4) 0.0477(3) Uani 1 1 d . . . . .
F3 F 0.89730(9) 0.17954(12) 0.52143(4) 0.0482(3) Uani 1 1 d . . . . .
O1 O 0.39894(9) 0.27611(11) 0.72019(4) 0.0266(2) Uani 1 1 d . . . . .
O2 O 0.51161(8) 0.31233(10) 0.65965(4) 0.0243(2) Uani 1 1 d . . . . .
N1 N 0.50879(10) 0.13737(13) 0.58456(5) 0.0258(3) Uani 1 1 d . . . . .
H1 H 0.532351 0.202854 0.599056 0.031 Uiso 1 1 d R U . . .
N2 N 0.59957(10) 0.54807(13) 0.77180(5) 0.0231(3) Uani 1 1 d . . . . .
C1 C 0.78416(13) 0.02967(16) 0.55953(6) 0.0255(3) Uani 1 1 d . . . . .
C2 C 0.77261(14) -0.10158(16) 0.55354(7) 0.0320(4) Uani 1 1 d . . . . .
H2 H 0.833418 -0.154088 0.547239 0.038 Uiso 1 1 calc R U . . .
C3 C 0.66957(15) -0.15390(16) 0.55701(7) 0.0354(4) Uani 1 1 d . . . . .
H3 H 0.659937 -0.243530 0.552476 0.042 Uiso 1 1 calc R U . . .
C4 C 0.58010(14) -0.07890(16) 0.56694(6) 0.0297(3) Uani 1 1 d . . . . .
H4 H 0.510831 -0.117671 0.569912 0.036 Uiso 1 1 calc R U . . .
C5 C 0.59184(12) 0.05387(15) 0.57259(5) 0.0231(3) Uani 1 1 d . . . . .
C6 C 0.69533(12) 0.10687(15) 0.56812(6) 0.0239(3) Uani 1 1 d . . . . .
H6 H 0.704934 0.196897 0.571008 0.029 Uiso 1 1 calc R U . . .
C7 C 0.89363(13) 0.09225(18) 0.55855(6) 0.0317(4) Uani 1 1 d . . . . .
C8 C 0.40541(12) 0.10354(14) 0.59982(6) 0.0220(3) Uani 1 1 d . . . . .
C9 C 0.33770(13) 0.01838(15) 0.57110(6) 0.0273(3) Uani 1 1 d . . . . .
H9 H 0.362956 -0.019969 0.541299 0.033 Uiso 1 1 calc R U . . .
C10 C 0.23442(13) -0.01031(15) 0.58576(6) 0.0281(3) Uani 1 1 d . . . . .
H10 H 0.189822 -0.068747 0.566001 0.034 Uiso 1 1 calc R U . . .
C11 C 0.19483(12) 0.04503(15) 0.62899(6) 0.0268(3) Uani 1 1 d . . . . .
H11 H 0.123990 0.024483 0.638955 0.032 Uiso 1 1 calc R U . . .
C12 C 0.26035(12) 0.13033(15) 0.65715(6) 0.0233(3) Uani 1 1 d . . . . .
H12 H 0.233580 0.169032 0.686547 0.028 Uiso 1 1 calc R U . . .
C13 C 0.36541(11) 0.16115(13) 0.64336(5) 0.0198(3) Uani 1 1 d . . . . .
C14 C 0.43097(11) 0.25581(14) 0.67563(5) 0.0202(3) Uani 1 1 d . . . . .
C15 C 0.55434(13) 0.66394(15) 0.76200(6) 0.0256(3) Uani 1 1 d . . . . .
C16 C 0.60795(16) 0.78018(17) 0.77381(7) 0.0364(4) Uani 1 1 d . . . . .
C17 C 0.71511(17) 0.7709(2) 0.79627(7) 0.0424(5) Uani 1 1 d . . . . .
H17 H 0.755628 0.846260 0.804796 0.051 Uiso 1 1 calc R U . . .
C18 C 0.76060(15) 0.6538(2) 0.80576(6) 0.0397(5) Uani 1 1 d . . . . .
H18 H 0.833159 0.647464 0.820629 0.048 Uiso 1 1 calc R U . . .
C19 C 0.70088(13) 0.54300(18) 0.79371(6) 0.0301(4) Uani 1 1 d . . . . .
H19 H 0.733093 0.461898 0.801272 0.036 Uiso 1 1 calc R U . . .
C20 C 0.55130(19) 0.89736(18) 0.76142(8) 0.0489(5) Uani 1 1 d . . . . .
H20 H 0.586320 0.976687 0.769372 0.059 Uiso 1 1 calc R U . . .

loop_
_atom_site_aniso_label
_atom_site_aniso_U_11
_atom_site_aniso_U_22
_atom_site_aniso_U_33
_atom_site_aniso_U_23
_atom_site_aniso_U_13
_atom_site_aniso_U_12
Cu1 0.01619(15) 0.02077(17) 0.02064(16) 0.000 -0.00295(11) 0.000
F1 0.0265(5) 0.0616(8) 0.0604(7) -0.0088(6) 0.0063(5) 0.0101(5)
F2 0.0315(5) 0.0729(8) 0.0387(6) -0.0198(6) 0.0016(4) -0.0117(5)
F3 0.0372(6) 0.0587(7) 0.0481(6) 0.0152(6) -0.0013(5) -0.0155(5)
O1 0.0260(5) 0.0301(6) 0.0237(5) -0.0043(4) 0.0012(4) -0.0067(4)
O2 0.0204(5) 0.0234(5) 0.0290(5) -0.0027(4) 0.0008(4) -0.0048(4)
N1 0.0238(6) 0.0212(6) 0.0327(7) -0.0064(5) 0.0043(5) -0.0030(5)
N2 0.0202(6) 0.0291(7) 0.0198(6) -0.0005(5) -0.0006(5) -0.0040(5)
C1 0.0256(8) 0.0303(8) 0.0203(7) 0.0007(6) -0.0010(6) 0.0025(6)
C2 0.0332(9) 0.0275(8) 0.0351(9) 0.0034(7) 0.0020(7) 0.0105(7)
C3 0.0425(10) 0.0188(8) 0.0451(10) 0.0034(7) 0.0050(8) 0.0041(7)
C4 0.0307(8) 0.0225(8) 0.0362(9) 0.0024(6) 0.0038(7) -0.0027(6)
C5 0.0261(7) 0.0225(7) 0.0205(7) -0.0002(6) 0.0004(5) 0.0013(6)
C6 0.0265(7) 0.0223(7) 0.0228(7) -0.0017(6) 0.0001(6) -0.0003(6)
C7 0.0251(8) 0.0425(10) 0.0274(8) -0.0039(7) 0.0007(6) 0.0030(7)
C8 0.0214(7) 0.0193(7) 0.0250(7) 0.0020(6) -0.0016(6) 0.0003(5)
C9 0.0290(8) 0.0248(8) 0.0274(8) -0.0041(6) -0.0039(6) 0.0003(6)
C10 0.0268(8) 0.0219(7) 0.0338(8) 0.0000(6) -0.0111(6) -0.0042(6)
C11 0.0193(7) 0.0267(8) 0.0338(8) 0.0059(6) -0.0036(6) -0.0043(6)
C12 0.0217(7) 0.0235(7) 0.0244(7) 0.0032(6) -0.0013(6) -0.0002(6)
C13 0.0187(6) 0.0175(7) 0.0224(7) 0.0027(5) -0.0039(5) -0.0003(5)
C14 0.0183(6) 0.0171(7) 0.0246(7) 0.0010(5) -0.0028(5) 0.0023(5)
C15 0.0305(8) 0.0263(8) 0.0207(7) -0.0021(6) 0.0069(6) -0.0044(6)
C16 0.0504(11) 0.0310(9) 0.0298(8) -0.0080(7) 0.0172(8) -0.0143(8)
C17 0.0498(11) 0.0490(11) 0.0296(9) -0.0140(8) 0.0118(8) -0.0294(9)
C18 0.0309(9) 0.0644(13) 0.0237(8) -0.0059(8) 0.0005(6) -0.0222(9)
C19 0.0221(7) 0.0459(10) 0.0218(7) -0.0003(7) -0.0022(6) -0.0080(7)
C20 0.0754(14) 0.0245(9) 0.0503(12) -0.0066(8) 0.0293(11) -0.0108(8)

loop_
_atom_type_symbol
_atom_type_description
_atom_type_scat_dispersion_real
_atom_type_scat_dispersion_imag
_atom_type_scat_source
C C 0.0181 0.0091 'International Tables Vol C Tables 4.2.6.8 and 6.1.1.4'
H H 0.0000 0.0000 'International Tables Vol C Tables 4.2.6.8 and 6.1.1.4'
Cu Cu -1.9646 0.5888 'International Tables Vol C Tables 4.2.6.8 and 6.1.1.4'
F F 0.0727 0.0534 'International Tables Vol C Tables 4.2.6.8 and 6.1.1.4'
N N 0.0311 0.0180 'International Tables Vol C Tables 4.2.6.8 and 6.1.1.4'
O O 0.0492 0.0322 'International Tables Vol C Tables 4.2.6.8 and 6.1.1.4'

loop_
_geom_angle_atom_site_label_1
_geom_angle_atom_site_label_2
_geom_angle_atom_site_label_3
_geom_angle
_geom_angle_site_symmetry_1
_geom_angle_site_symmetry_3
_geom_angle_publ_flag
O1 Cu1 O1 93.82(7) . 2_656 ?
O1 Cu1 N2 92.34(5) 2_656 . ?
O1 Cu1 N2 172.09(5) 2_656 2_656 ?
O1 Cu1 N2 172.09(5) . . ?
O1 Cu1 N2 92.34(5) . 2_656 ?
N2 Cu1 N2 81.99(8) . 2_656 ?
C14 O1 Cu1 104.71(9) . . ?
C5 N1 H1 112.6 . . ?
C5 N1 C8 126.68(13) . . ?
C8 N1 H1 111.9 . . ?
C15 N2 Cu1 112.79(10) . . ?
C19 N2 Cu1 128.72(12) . . ?
C19 N2 C15 118.49(14) . . ?
C2 C1 C6 121.20(15) . . ?
C2 C1 C7 121.00(15) . . ?
C6 C1 C7 117.78(15) . . ?
C1 C2 H2 121.0 . . ?
C1 C2 C3 117.96(15) . . ?
C3 C2 H2 121.0 . . ?
C2 C3 H3 119.1 . . ?
C2 C3 C4 121.81(16) . . ?
C4 C3 H3 119.1 . . ?
C3 C4 H4 120.0 . . ?
C3 C4 C5 120.09(16) . . ?
C5 C4 H4 120.0 . . ?
N1 C5 C4 124.86(15) . . ?
N1 C5 C6 117.02(14) . . ?
C6 C5 C4 118.06(14) . . ?
C1 C6 C5 120.84(14) . . ?
C1 C6 H6 119.6 . . ?
C5 C6 H6 119.6 . . ?
F1 C7 F2 106.14(13) . . ?
F1 C7 F3 106.44(14) . . ?
F1 C7 C1 113.00(15) . . ?
F2 C7 C1 112.30(14) . . ?
F3 C7 F2 105.72(15) . . ?
F3 C7 C1 112.68(13) . . ?
N1 C8 C13 119.80(13) . . ?
C9 C8 N1 121.40(14) . . ?
C9 C8 C13 118.71(14) . . ?
C8 C9 H9 119.7 . . ?
C10 C9 C8 120.58(15) . . ?
C10 C9 H9 119.7 . . ?
C9 C10 H10 119.5 . . ?
C9 C10 C11 121.05(14) . . ?
C11 C10 H10 119.5 . . ?
C10 C11 H11 120.6 . . ?
C12 C11 C10 118.80(14) . . ?
C12 C11 H11 120.6 . . ?
C11 C12 H12 119.2 . . ?
C11 C12 C13 121.52(14) . . ?
C13 C12 H12 119.2 . . ?
C8 C13 C14 122.42(13) . . ?
C12 C13 C8 119.33(13) . . ?
C12 C13 C14 118.25(13) . . ?
O1 C14 C13 116.09(13) . . ?
O2 C14 O1 122.02(13) . . ?
O2 C14 C13 121.89(13) . . ?
N2 C15 C15 116.21(8) . 2_656 ?
N2 C15 C16 123.54(15) . . ?
C16 C15 C15 120.25(11) . 2_656 ?
C15 C16 C17 116.28(18) . . ?
C15 C16 C20 118.34(18) . . ?
C17 C16 C20 125.37(17) . . ?
C16 C17 H17 120.0 . . ?
C18 C17 C16 119.94(16) . . ?
C18 C17 H17 120.0 . . ?
C17 C18 H18 119.9 . . ?
C17 C18 C19 120.10(17) . . ?
C19 C18 H18 119.9 . . ?
N2 C19 C18 121.64(18) . . ?
N2 C19 H19 119.2 . . ?
C18 C19 H19 119.2 . . ?
C16 C20 H20 119.3 . . ?
C20 C20 C16 121.41(12) 2_656 . ?
C20 C20 H20 119.3 2_656 . ?

loop_
_geom_bond_atom_site_label_1
_geom_bond_atom_site_label_2
_geom_bond_distance
_geom_bond_site_symmetry_2
_geom_bond_publ_flag
Cu1 O1 1.9455(11) . ?
Cu1 O1 1.9455(11) 2_656 ?
Cu1 N2 2.0026(13) . ?
Cu1 N2 2.0026(13) 2_656 ?
F1 C7 1.335(2) . ?
F2 C7 1.341(2) . ?
F3 C7 1.338(2) . ?
O1 C14 1.2776(18) . ?
O2 C14 1.2500(18) . ?
N1 H1 0.8253 . ?
N1 C5 1.394(2) . ?
N1 C8 1.4025(19) . ?
N2 C15 1.349(2) . ?
N2 C19 1.335(2) . ?
C1 C2 1.386(2) . ?
C1 C6 1.387(2) . ?
C1 C7 1.496(2) . ?
C2 H2 0.9500 . ?
C2 C3 1.387(3) . ?
C3 H3 0.9500 . ?
C3 C4 1.388(2) . ?
C4 H4 0.9500 . ?
C4 C5 1.401(2) . ?
C5 C6 1.398(2) . ?
C6 H6 0.9500 . ?
C8 C9 1.402(2) . ?
C8 C13 1.410(2) . ?
C9 H9 0.9500 . ?
C9 C10 1.383(2) . ?
C10 H10 0.9500 . ?
C10 C11 1.391(2) . ?
C11 H11 0.9500 . ?
C11 C12 1.380(2) . ?
C12 H12 0.9500 . ?
C12 C13 1.401(2) . ?
C13 C14 1.500(2) . ?
C15 C15 1.436(3) 2_656 ?
C15 C16 1.405(2) . ?
C16 C17 1.408(3) . ?
C16 C20 1.434(3) . ?
C17 H17 0.9500 . ?
C17 C18 1.360(3) . ?
C18 H18 0.9500 . ?
C18 C19 1.394(3) . ?
C19 H19 0.9500 . ?
C20 C20 1.357(5) 2_656 ?
C20 H20 0.9500 . ?

loop_
_geom_hbond_atom_site_label_D
_geom_hbond_atom_site_label_H
_geom_hbond_atom_site_label_A
_geom_hbond_distance_DH
_geom_hbond_distance_HA
_geom_hbond_distance_DA
_geom_hbond_angle_DHA
_geom_hbond_site_symmetry_A
_geom_hbond_publ_flag
N1 H1 O2 0.83 1.99 2.6869(17) 141.7 . yes

loop_
_geom_torsion_atom_site_label_1
_geom_torsion_atom_site_label_2
_geom_torsion_atom_site_label_3
_geom_torsion_atom_site_label_4
_geom_torsion
_geom_torsion_site_symmetry_1
_geom_torsion_site_symmetry_2
_geom_torsion_site_symmetry_3
_geom_torsion_site_symmetry_4
_geom_torsion_publ_flag
Cu1 O1 C14 O2 0.16(16) . . . . ?
Cu1 O1 C14 C13 -179.22(10) . . . . ?
Cu1 N2 C15 C15 -0.3(2) . . . 2_656 ?
Cu1 N2 C15 C16 179.95(12) . . . . ?
Cu1 N2 C19 C18 178.75(12) . . . . ?
N1 C5 C6 C1 175.87(14) . . . . ?
N1 C8 C9 C10 -177.67(14) . . . . ?
N1 C8 C13 C12 177.57(13) . . . . ?
N1 C8 C13 C14 -1.9(2) . . . . ?
N2 C15 C16 C17 1.0(2) . . . . ?
N2 C15 C16 C20 179.89(15) . . . . ?
C1 C2 C3 C4 -1.0(3) . . . . ?
C2 C1 C6 C5 2.0(2) . . . . ?
C2 C1 C7 F1 -0.2(2) . . . . ?
C2 C1 C7 F2 -120.28(17) . . . . ?
C2 C1 C7 F3 120.46(17) . . . . ?
C2 C3 C4 C5 1.5(3) . . . . ?
C3 C4 C5 N1 -177.36(15) . . . . ?
C3 C4 C5 C6 -0.2(2) . . . . ?
C4 C5 C6 C1 -1.5(2) . . . . ?
C5 N1 C8 C9 -52.8(2) . . . . ?
C5 N1 C8 C13 130.72(15) . . . . ?
C6 C1 C2 C3 -0.8(2) . . . . ?
C6 C1 C7 F1 177.90(14) . . . . ?
C6 C1 C7 F2 57.9(2) . . . . ?
C6 C1 C7 F3 -61.39(19) . . . . ?
C7 C1 C2 C3 177.30(15) . . . . ?
C7 C1 C6 C5 -176.12(14) . . . . ?
C8 N1 C5 C4 9.5(2) . . . . ?
C8 N1 C5 C6 -167.66(14) . . . . ?
C8 C9 C10 C11 0.5(2) . . . . ?
C8 C13 C14 O1 -162.79(13) . . . . ?
C8 C13 C14 O2 17.8(2) . . . . ?
C9 C8 C13 C12 1.0(2) . . . . ?
C9 C8 C13 C14 -178.47(13) . . . . ?
C9 C10 C11 C12 0.4(2) . . . . ?
C10 C11 C12 C13 -0.5(2) . . . . ?
C11 C12 C13 C8 -0.2(2) . . . . ?
C11 C12 C13 C14 179.34(13) . . . . ?
C12 C13 C14 O1 17.71(19) . . . . ?
C12 C13 C14 O2 -161.67(13) . . . . ?
C13 C8 C9 C10 -1.2(2) . . . . ?
C15 N2 C19 C18 -1.0(2) . . . . ?
C15 C15 C16 C17 -178.66(17) 2_656 . . . ?
C15 C15 C16 C20 0.2(3) 2_656 . . . ?
C15 C16 C17 C18 -0.6(2) . . . . ?
C15 C16 C20 C20 -0.4(3) . . . 2_656 ?
C16 C17 C18 C19 -0.6(3) . . . . ?
C17 C16 C20 C20 178.3(2) . . . 2_656 ?
C17 C18 C19 N2 1.4(2) . . . . ?
C19 N2 C15 C15 179.45(16) . . . 2_656 ?
C19 N2 C15 C16 -0.3(2) . . . . ?
C20 C16 C17 C18 -179.33(17) . . . . ?
